data_7109112
loop_
_publ_author_name
'Ina S. Dubinsky-Davidchik'
'Israel Goldberg'
'Arkadi Vigalok'
'Andrei N. Vedernikov'

_publ_section_title
;
 Unprecedented 1,3-migration of the aryl ligand in metallacyclic aryl
 alpha-naphthyl Pt(IV) difluorides to produce beta-arylnaphthyl Pt(II)
 complexes
;
_journal_name_full Chem.Commun.
_journal_page_first 3446
_journal_paper_doi 10.1039/c3cc41079j
_journal_volume 49
_journal_year 2013
_chemical_formula_moiety 'C31 H36 N P Pt'
_chemical_formula_sum 'C31 H36 N P Pt'
_chemical_formula_weight 648.67
_chemical_name_systematic
;
?
;
_space_group_IT_number 19
_symmetry_cell_setting orthorhombic
_symmetry_space_group_name_Hall 'P 2ac 2ab'
_symmetry_space_group_name_H-M 'P 21 21 21'
_atom_sites_solution_hydrogens geom
_atom_sites_solution_primary direct
_atom_sites_solution_secondary difmap
_audit_creation_method SHELXL-97
_cell_angle_alpha 90.00
_cell_angle_beta 90.00
_cell_angle_gamma 90.00
_cell_formula_units_Z 4
_cell_length_a 11.0997(8)
_cell_length_b 12.1213(7)
_cell_length_c 19.4130(12)
_cell_measurement_reflns_used 5979
_cell_measurement_temperature 110(2)
_cell_measurement_theta_max 27.50
_cell_measurement_theta_min 2.49
_cell_volume 2611.9(3)
_computing_cell_refinement 'SAINT, Bruker-AXS, Inc.'
_computing_data_collection 'APEX2, Bruker-AXS, Inc.'
_computing_data_reduction 'SAINT, Bruker-AXS, Inc.'
_computing_structure_refinement 'SHELXL-97 (Sheldrick, 2008)'
_computing_structure_solution 'SHELXS-97 (Sheldrick, 2008)'
_diffrn_ambient_temperature 110(2)
_diffrn_detector_area_resol_mean 1.75
_diffrn_measured_fraction_theta_full 0.999
_diffrn_measured_fraction_theta_max 0.999
_diffrn_measurement_device_type 'ApexDuo diffractometerd'
_diffrn_measurement_method '0.5 deg. \f and \w scans'
_diffrn_radiation_monochromator graphite
_diffrn_radiation_source 'fine-focus sealed tube'
_diffrn_radiation_type MoK\a
_diffrn_radiation_wavelength 0.71073
_diffrn_reflns_av_R_equivalents 0.0357
_diffrn_reflns_av_sigmaI/netI 0.0622
_diffrn_reflns_limit_h_max 9
_diffrn_reflns_limit_h_min -14
_diffrn_reflns_limit_k_max 14
_diffrn_reflns_limit_k_min -15
_diffrn_reflns_limit_l_max 13
_diffrn_reflns_limit_l_min -25
_diffrn_reflns_number 13059
_diffrn_reflns_theta_full 27.50
_diffrn_reflns_theta_max 27.50
_diffrn_reflns_theta_min 2.49
_diffrn_standards_number 0
_exptl_absorpt_coefficient_mu 5.453
_exptl_absorpt_correction_T_max 0.6633
_exptl_absorpt_correction_T_min 0.3155
_exptl_absorpt_correction_type multi-scan
_exptl_absorpt_process_details SADABS
_exptl_crystal_colour yellow
_exptl_crystal_density_diffrn 1.650
_exptl_crystal_density_method 'not measured'
_exptl_crystal_description plate
_exptl_crystal_F_000 1288
_exptl_crystal_size_max 0.28
_exptl_crystal_size_mid 0.17
_exptl_crystal_size_min 0.08
_refine_diff_density_max 1.082
_refine_diff_density_min -1.257
_refine_diff_density_rms 0.112
_refine_ls_abs_structure_details 'Flack H D (1983), Acta Cryst. A39, 876-881'
_refine_ls_abs_structure_Flack 0.024(8)
_refine_ls_extinction_method none
_refine_ls_goodness_of_fit_ref 0.829
_refine_ls_hydrogen_treatment constr
_refine_ls_matrix_type full
_refine_ls_number_parameters 315
_refine_ls_number_reflns 5979
_refine_ls_number_restraints 0
_refine_ls_restrained_S_all 0.829
_refine_ls_R_factor_all 0.0327
_refine_ls_R_factor_gt 0.0292
_refine_ls_shift/su_max 0.002
_refine_ls_shift/su_mean 0.000
_refine_ls_structure_factor_coef Fsqd
_refine_ls_weighting_details 'calc w=1/[\s^2^(Fo^2^)+(0.0443P)^2^+0.0000P] where P=(Fo^2^+2Fc^2^)/3'
_refine_ls_weighting_scheme calc
_refine_ls_wR_factor_gt 0.0685
_refine_ls_wR_factor_ref 0.0706
_reflns_number_gt 5614
_reflns_number_total 5979
_reflns_threshold_expression >2sigma(I)
_cod_data_source_file c3cc41079j.txt
_cod_data_source_block ar87
_cod_original_sg_symbol_H-M 'P 212121'
_cod_database_code 7109112

loop_
_symmetry_equiv_pos_as_xyz
'x, y, z'
'-x+1/2, -y, z+1/2'
'-x, y+1/2, -z+1/2'
'x+1/2, -y+1/2, -z'

loop_
_atom_site_label
_atom_site_type_symbol
_atom_site_fract_x
_atom_site_fract_y
_atom_site_fract_z
_atom_site_U_iso_or_equiv
_atom_site_adp_type
_atom_site_occupancy
_atom_site_symmetry_multiplicity
_atom_site_calc_flag
_atom_site_refinement_flags
Pt Pt 0.849527(16) 0.956599(15) 0.939132(9) 0.01438(6) Uani 1 1 d .
P P 0.74386(12) 0.85536(11) 0.85705(7) 0.0148(3) Uani 1 1 d .
C1 C 0.9779(5) 1.0404(5) 0.9937(2) 0.0191(10) Uani 1 1 d .
C2 C 0.9617(5) 1.1031(4) 1.0535(3) 0.0247(11) Uani 1 1 d .
H2 H 0.8834 1.1089 1.0730 0.030 Uiso 1 1 calc R
C3 C 1.0575(7) 1.1570(5) 1.0850(3) 0.0322(15) Uani 1 1 d .
H3 H 1.0445 1.1983 1.1259 0.039 Uiso 1 1 calc R
C4 C 1.1718(5) 1.1504(4) 1.0568(3) 0.0303(13) Uani 1 1 d .
H4 H 1.2365 1.1878 1.0788 0.036 Uiso 1 1 calc R
C5 C 1.1945(6) 1.0900(5) 0.9968(3) 0.0274(13) Uani 1 1 d .
C6 C 1.0979(5) 1.0321(5) 0.9656(3) 0.0203(11) Uani 1 1 d .
C7 C 1.3235(5) 1.0931(6) 0.9701(3) 0.0327(15) Uani 1 1 d .
H7A H 1.3228 1.1045 0.9201 0.049 Uiso 1 1 calc R
H7B H 1.3636 1.0231 0.9807 0.049 Uiso 1 1 calc R
H7C H 1.3672 1.1538 0.9922 0.049 Uiso 1 1 calc R
C8 C 1.1050(4) 0.9583(5) 0.9042(3) 0.0190(10) Uani 1 1 d .
C9 C 0.9912(5) 0.9195(4) 0.8823(3) 0.0170(10) Uani 1 1 d .
C10 C 0.9828(4) 0.8473(4) 0.8248(3) 0.0147(10) Uani 1 1 d .
C11 C 1.0920(5) 0.8139(5) 0.7903(3) 0.0220(12) Uani 1 1 d .
C12 C 1.2027(5) 0.8513(5) 0.8151(3) 0.0284(13) Uani 1 1 d .
H12 H 1.2746 0.8283 0.7928 0.034 Uiso 1 1 calc R
C13 C 1.2104(5) 0.9204(5) 0.8708(3) 0.0260(13) Uani 1 1 d .
H13 H 1.2872 0.9430 0.8871 0.031 Uiso 1 1 calc R
C14 C 0.8685(5) 0.8079(4) 0.8003(3) 0.0189(11) Uani 1 1 d .
C15 C 0.8638(5) 0.7412(4) 0.7420(3) 0.0209(11) Uani 1 1 d .
C16 C 0.9723(5) 0.7066(5) 0.7102(3) 0.0235(12) Uani 1 1 d .
H16 H 0.9683 0.6577 0.6720 0.028 Uiso 1 1 calc R
C17 C 1.0820(5) 0.7412(5) 0.7328(3) 0.0230(12) Uani 1 1 d .
H17 H 1.1528 0.7167 0.7100 0.028 Uiso 1 1 calc R
C18 C 0.7505(6) 0.7067(5) 0.7053(3) 0.0290(13) Uani 1 1 d .
H18A H 0.7470 0.7426 0.6601 0.044 Uiso 1 1 calc R
H18B H 0.6802 0.7286 0.7326 0.044 Uiso 1 1 calc R
H18C H 0.7504 0.6264 0.6992 0.044 Uiso 1 1 calc R
C19 C 0.6725(5) 0.7286(5) 0.8958(3) 0.0223(12) Uani 1 1 d .
C20 C 0.6339(6) 0.6334(5) 0.8485(3) 0.0341(14) Uani 1 1 d .
H20A H 0.5685 0.6582 0.8184 0.051 Uiso 1 1 calc R
H20B H 0.6059 0.5713 0.8766 0.051 Uiso 1 1 calc R
H20C H 0.7027 0.6099 0.8205 0.051 Uiso 1 1 calc R
C21 C 0.7738(5) 0.6819(4) 0.9436(3) 0.0276(12) Uani 1 1 d .
H21A H 0.8419 0.6574 0.9154 0.041 Uiso 1 1 calc R
H21B H 0.7423 0.6194 0.9700 0.041 Uiso 1 1 calc R
H21C H 0.8008 0.7398 0.9753 0.041 Uiso 1 1 calc R
C22 C 0.5637(5) 0.7629(5) 0.9399(3) 0.0281(12) Uani 1 1 d .
H22A H 0.4925 0.7703 0.9104 0.042 Uiso 1 1 calc R
H22B H 0.5806 0.8337 0.9623 0.042 Uiso 1 1 calc R
H22C H 0.5486 0.7066 0.9751 0.042 Uiso 1 1 calc R
C23 C 0.6357(5) 0.9415(4) 0.8037(3) 0.0211(11) Uani 1 1 d .
C24 C 0.7062(6) 0.9903(5) 0.7436(3) 0.0285(13) Uani 1 1 d .
H24A H 0.7255 0.9319 0.7105 0.043 Uiso 1 1 calc R
H24B H 0.7810 1.0233 0.7608 0.043 Uiso 1 1 calc R
H24C H 0.6575 1.0471 0.7209 0.043 Uiso 1 1 calc R
C25 C 0.5945(5) 1.0376(6) 0.8507(3) 0.0319(13) Uani 1 1 d .
H25A H 0.6647 1.0814 0.8645 0.048 Uiso 1 1 calc R
H25B H 0.5550 1.0077 0.8918 0.048 Uiso 1 1 calc R
H25C H 0.5377 1.0846 0.8256 0.048 Uiso 1 1 calc R
C26 C 0.5215(5) 0.8869(6) 0.7775(3) 0.0337(15) Uani 1 1 d .
H26A H 0.4675 0.9431 0.7585 0.051 Uiso 1 1 calc R
H26B H 0.4812 0.8487 0.8156 0.051 Uiso 1 1 calc R
H26C H 0.5420 0.8335 0.7414 0.051 Uiso 1 1 calc R
N27 N 0.7144(4) 0.9948(4) 1.0151(2) 0.0213(10) Uani 1 1 d .
C28 C 0.6848(5) 0.9221(5) 1.0641(3) 0.0242(11) Uani 1 1 d .
H28 H 0.7223 0.8516 1.0638 0.029 Uiso 1 1 calc R
C29 C 0.6008(5) 0.9459(6) 1.1158(3) 0.0261(12) Uani 1 1 d .
H29 H 0.5791 0.8918 1.1490 0.031 Uiso 1 1 calc R
C30 C 0.5498(5) 1.0509(6) 1.1175(3) 0.0301(13) Uani 1 1 d .
H30 H 0.4924 1.0701 1.1518 0.036 Uiso 1 1 calc R
C31 C 0.5846(5) 1.1259(5) 1.0684(3) 0.0274(12) Uani 1 1 d .
H31 H 0.5537 1.1990 1.0695 0.033 Uiso 1 1 calc R
C32 C 0.6643(6) 1.0951(5) 1.0175(3) 0.0247(12) Uani 1 1 d .
H32 H 0.6845 1.1472 0.9828 0.030 Uiso 1 1 calc R

loop_
_atom_site_aniso_label
_atom_site_aniso_U_11
_atom_site_aniso_U_22
_atom_site_aniso_U_33
_atom_site_aniso_U_23
_atom_site_aniso_U_13
_atom_site_aniso_U_12
Pt 0.01472(8) 0.01278(9) 0.01562(8) 0.00052(8) -0.00122(8) -0.00064(8)
P 0.0140(6) 0.0146(6) 0.0157(6) 0.0025(5) 0.0005(5) -0.0027(5)
C1 0.029(3) 0.009(2) 0.020(2) 0.007(2) -0.006(2) 0.002(2)
C2 0.031(3) 0.017(3) 0.026(3) 0.003(2) -0.009(3) 0.004(2)
C3 0.051(4) 0.019(3) 0.026(3) -0.004(2) -0.012(3) -0.008(3)
C4 0.037(3) 0.021(3) 0.033(3) 0.002(3) -0.018(3) -0.010(2)
C5 0.030(3) 0.025(3) 0.027(3) 0.011(2) -0.009(2) -0.008(2)
C6 0.022(2) 0.017(3) 0.022(2) 0.012(2) -0.009(2) -0.004(2)
C7 0.025(3) 0.038(3) 0.035(3) 0.011(3) -0.018(3) -0.014(3)
C8 0.019(2) 0.017(2) 0.020(2) 0.011(2) 0.0007(19) -0.006(2)
C9 0.020(2) 0.012(2) 0.019(2) 0.0023(19) 0.004(2) 0.0017(19)
C10 0.019(2) 0.012(2) 0.012(2) 0.0078(19) 0.0014(19) 0.0040(19)
C11 0.019(3) 0.020(3) 0.027(3) 0.007(2) 0.002(2) 0.005(2)
C12 0.017(2) 0.036(3) 0.032(3) 0.004(3) 0.007(2) 0.004(2)
C13 0.018(3) 0.033(3) 0.028(3) 0.005(2) -0.001(2) -0.007(2)
C14 0.023(3) 0.016(2) 0.018(2) 0.0049(19) -0.004(2) 0.001(2)
C15 0.027(3) 0.015(2) 0.020(2) 0.0015(19) 0.001(2) -0.001(2)
C16 0.037(3) 0.014(3) 0.019(3) -0.001(2) 0.003(2) 0.004(2)
C17 0.025(3) 0.022(3) 0.022(3) -0.001(2) 0.009(2) 0.009(2)
C18 0.037(3) 0.028(3) 0.022(3) -0.007(2) 0.000(3) -0.001(3)
C19 0.022(3) 0.020(3) 0.025(3) 0.002(2) 0.003(2) -0.006(2)
C20 0.045(4) 0.025(3) 0.033(3) -0.003(3) 0.004(3) -0.014(3)
C21 0.036(3) 0.017(3) 0.030(3) 0.014(3) 0.000(3) -0.003(2)
C22 0.025(3) 0.033(3) 0.027(3) -0.001(3) 0.005(3) -0.008(2)
C23 0.021(3) 0.022(3) 0.021(2) 0.005(2) -0.005(2) -0.002(2)
C24 0.031(3) 0.021(3) 0.033(3) 0.008(2) 0.002(3) 0.006(2)
C25 0.030(3) 0.037(3) 0.029(3) 0.000(3) -0.004(2) 0.015(3)
C26 0.021(3) 0.050(4) 0.030(3) 0.003(3) -0.009(2) 0.000(3)
N27 0.022(2) 0.020(2) 0.021(2) -0.0008(18) -0.003(2) 0.0024(18)
C28 0.028(3) 0.021(3) 0.024(3) 0.000(2) -0.004(2) -0.001(2)
C29 0.029(3) 0.029(3) 0.021(3) 0.001(3) 0.001(2) -0.007(3)
C30 0.026(3) 0.035(3) 0.030(3) -0.011(3) 0.002(2) -0.002(3)
C31 0.028(3) 0.026(3) 0.028(3) -0.008(3) -0.005(3) 0.006(2)
C32 0.030(3) 0.021(3) 0.023(3) -0.004(2) -0.003(3) 0.004(3)

loop_
_atom_type_symbol
_atom_type_description
_atom_type_scat_dispersion_real
_atom_type_scat_dispersion_imag
_atom_type_scat_source
C C 0.0033 0.0016 'International Tables Vol C Tables 4.2.6.8 and 6.1.1.4'
H H 0.0000 0.0000 'International Tables Vol C Tables 4.2.6.8 and 6.1.1.4'
N N 0.0061 0.0033 'International Tables Vol C Tables 4.2.6.8 and 6.1.1.4'
P P 0.1023 0.0942 'International Tables Vol C Tables 4.2.6.8 and 6.1.1.4'
Pt Pt -1.7033 8.3905 'International Tables Vol C Tables 4.2.6.8 and 6.1.1.4'

loop_
_geom_angle_atom_site_label_1
_geom_angle_atom_site_label_2
_geom_angle_atom_site_label_3
_geom_angle
C9 Pt C1 81.2(2)
C9 Pt N27 170.8(2)
C1 Pt N27 91.35(19)
C9 Pt P 84.17(16)
C1 Pt P 165.26(15)
N27 Pt P 103.37(13)
C14 P C19 107.3(2)
C14 P C23 108.5(2)
C19 P C23 113.6(2)
C14 P Pt 101.16(17)
C19 P Pt 111.59(18)
C23 P Pt 113.70(18)
C2 C1 C6 118.1(5)
C2 C1 Pt 127.6(4)
C6 C1 Pt 114.4(4)
C3 C2 C1 121.5(6)
C4 C3 C2 120.1(6)
C3 C4 C5 121.6(5)
C4 C5 C6 118.7(6)
C4 C5 C7 116.1(5)
C6 C5 C7 125.2(6)
C5 C6 C1 120.1(5)
C5 C6 C8 126.8(5)
C1 C6 C8 113.1(4)
C13 C8 C9 119.5(5)
C13 C8 C6 127.2(5)
C9 C8 C6 113.2(4)
C8 C9 C10 120.0(5)
C8 C9 Pt 117.9(4)
C10 C9 Pt 121.8(4)
C9 C10 C11 118.8(5)
C9 C10 C14 121.4(5)
C11 C10 C14 119.8(5)
C12 C11 C17 122.6(5)
C12 C11 C10 119.3(5)
C17 C11 C10 118.1(5)
C13 C12 C11 121.7(5)
C12 C13 C8 120.5(5)
C15 C14 C10 119.6(5)
C15 C14 P 129.3(4)
C10 C14 P 111.1(4)
C14 C15 C16 119.7(5)
C14 C15 C18 125.3(5)
C16 C15 C18 114.9(5)
C17 C16 C15 121.9(5)
C16 C17 C11 120.8(5)
C20 C19 C22 108.5(5)
C20 C19 C21 106.5(5)
C22 C19 C21 109.4(5)
C20 C19 P 119.4(4)
C22 C19 P 109.4(4)
C21 C19 P 103.2(3)
C26 C23 C24 110.0(5)
C26 C23 C25 106.2(5)
C24 C23 C25 108.1(5)
C26 C23 P 118.1(4)
C24 C23 P 107.8(4)
C25 C23 P 106.2(3)
C32 N27 C28 118.1(5)
C32 N27 Pt 120.6(4)
C28 N27 Pt 121.1(4)
N27 C28 C29 122.5(6)
C30 C29 C28 118.4(6)
C31 C30 C29 118.3(5)
C30 C31 C32 119.9(6)
N27 C32 C31 122.6(6)

loop_
_geom_bond_atom_site_label_1
_geom_bond_atom_site_label_2
_geom_bond_distance
Pt C9 1.974(5)
Pt C1 2.045(5)
Pt N27 2.154(5)
Pt P 2.3282(13)
P C14 1.859(5)
P C19 1.886(5)
P C23 1.898(5)
C1 C2 1.399(8)
C1 C6 1.444(7)
C2 C3 1.390(8)
C3 C4 1.384(9)
C4 C5 1.398(9)
C5 C6 1.418(8)
C5 C7 1.524(9)
C6 C8 1.492(8)
C8 C13 1.415(8)
C8 C9 1.413(7)
C9 C10 1.422(7)
C10 C11 1.442(7)
C10 C14 1.437(7)
C11 C12 1.396(8)
C11 C17 1.427(8)
C12 C13 1.370(9)
C14 C15 1.393(7)
C15 C16 1.417(8)
C15 C18 1.505(8)
C16 C17 1.361(8)
C19 C20 1.536(8)
C19 C22 1.538(8)
C19 C21 1.563(8)
C23 C26 1.518(8)
C23 C24 1.524(8)
C23 C25 1.549(8)
N27 C32 1.338(7)
N27 C28 1.338(8)
C28 C29 1.400(8)
C29 C30 1.393(9)
C30 C31 1.373(9)
C31 C32 1.378(8)
